data_7027944
loop_
_publ_author_name
'Ghereg, Dumitru'
'Gornitzka, Heinz'
'Ranaivonjatovo, Henri'
'Escudi\'e, Jean'

_publ_section_title
;
 Reactions of germenes with various naphthoquinones controlled by
 substituent effects
;
_journal_issue 8
_journal_name_full 'Dalton Transactions'
_journal_page_first 2016
_journal_page_last 2022
_journal_paper_doi 10.1039/b921729k
_journal_volume 39
_journal_year 2010
_chemical_formula_sum 'C94 H112 Ge2 O3'
_chemical_formula_weight 1435.02
_chemical_name_systematic
;
?
;
_space_group_IT_number 2
_symmetry_cell_setting triclinic
_symmetry_space_group_name_Hall '-P 1'
_symmetry_space_group_name_H-M 'P -1'
_atom_sites_solution_hydrogens geom
_atom_sites_solution_primary direct
_atom_sites_solution_secondary difmap
_audit_creation_method SHELXL-97
_cell_angle_alpha 95.521(2)
_cell_angle_beta 93.110(3)
_cell_angle_gamma 108.741(3)
_cell_formula_units_Z 2
_cell_length_a 12.5470(6)
_cell_length_b 17.4292(8)
_cell_length_c 19.4232(11)
_cell_measurement_reflns_used 1412
_cell_measurement_temperature 173(2)
_cell_measurement_theta_max 26.735
_cell_measurement_theta_min 2.432
_cell_volume 3987.3(4)
_computing_cell_refinement 'Bruker SMART'
_computing_data_collection 'Bruker SMART'
_computing_data_reduction 'Bruker SHELXTL'
_computing_molecular_graphics 'Bruker SHELXTL'
_computing_publication_material 'Bruker SHELXTL'
_computing_structure_refinement 'SHELXL-97 (Sheldrick, 1997)'
_computing_structure_solution 'SHELXS-97 (Sheldrick, 1990)'
_diffrn_ambient_temperature 173(2)
_diffrn_measured_fraction_theta_full 0.979
_diffrn_measured_fraction_theta_max 0.979
_diffrn_measurement_device_type 'Bruker CCD detector'
_diffrn_measurement_method 'phi and omega scans'
_diffrn_radiation_monochromator graphite
_diffrn_radiation_source 'fine-focus sealed tube'
_diffrn_radiation_type MoK\a
_diffrn_radiation_wavelength 0.71073
_diffrn_reflns_av_R_equivalents 0.2098
_diffrn_reflns_av_sigmaI/netI 0.5404
_diffrn_reflns_limit_h_max 14
_diffrn_reflns_limit_h_min -14
_diffrn_reflns_limit_k_max 20
_diffrn_reflns_limit_k_min -20
_diffrn_reflns_limit_l_max 14
_diffrn_reflns_limit_l_min -23
_diffrn_reflns_number 33775
_diffrn_reflns_theta_full 25.03
_diffrn_reflns_theta_max 25.03
_diffrn_reflns_theta_min 5.11
_exptl_absorpt_coefficient_mu 0.803
_exptl_absorpt_correction_T_max 0.9610
_exptl_absorpt_correction_T_min 0.9240
_exptl_absorpt_correction_type none
_exptl_crystal_colour colorless
_exptl_crystal_density_diffrn 1.195
_exptl_crystal_density_method 'not measured'
_exptl_crystal_description plate
_exptl_crystal_F_000 1528
_exptl_crystal_size_max 0.10
_exptl_crystal_size_mid 0.05
_exptl_crystal_size_min 0.05
_refine_diff_density_max 0.521
_refine_diff_density_min -0.583
_refine_diff_density_rms 0.078
_refine_ls_extinction_method none
_refine_ls_goodness_of_fit_ref 0.703
_refine_ls_hydrogen_treatment constr
_refine_ls_matrix_type full
_refine_ls_number_parameters 943
_refine_ls_number_reflns 13802
_refine_ls_number_restraints 86
_refine_ls_restrained_S_all 0.718
_refine_ls_R_factor_all 0.2580
_refine_ls_R_factor_gt 0.0680
_refine_ls_shift/su_max 0.001
_refine_ls_shift/su_mean 0.000
_refine_ls_structure_factor_coef Fsqd
_refine_ls_weighting_details 'calc w=1/[\s^2^(Fo^2^)+(0.0000P)^2^+0.0000P] where P=(Fo^2^+2Fc^2^)/3'
_refine_ls_weighting_scheme calc
_refine_ls_wR_factor_gt 0.0859
_refine_ls_wR_factor_ref 0.1266
_reflns_number_gt 4008
_reflns_number_total 13802
_reflns_threshold_expression >2sigma(I)
_cod_data_source_file B921729Ksup1.cif
_cod_data_source_block 12
_cod_depositor_comments
;
The following automatic conversions were performed:

'_symmetry_cell_setting' value 'Triclinic' changed to 'triclinic'
according to /home/saulius/struct/CIF-dictionaries/cif_core.dic
dictionary named 'cif_core.dic' version 2.4.2 from 2011-04-26.

Automatic conversion script
Id: cif_fix_values 1891 2012-01-12 08:04:46Z andrius 
;
_cod_original_cell_volume 3987.3(3)
_cod_original_sg_symbol_H-M P-1
_cod_database_code 7027944

loop_
_symmetry_equiv_pos_as_xyz
'x, y, z'
'-x, -y, -z'

loop_
_atom_site_label
_atom_site_type_symbol
_atom_site_fract_x
_atom_site_fract_y
_atom_site_fract_z
_atom_site_U_iso_or_equiv
_atom_site_adp_type
_atom_site_occupancy
_atom_site_symmetry_multiplicity
_atom_site_calc_flag
_atom_site_refinement_flags
_atom_site_disorder_assembly
_atom_site_disorder_group
Ge1 Ge 0.00498(7) -0.15055(5) 0.26830(4) 0.0241(3) Uani 1 1 d . . .
Ge2 Ge 0.06398(7) 0.31590(5) 0.34162(4) 0.0252(3) Uani 1 1 d . . .
O1 O 0.0249(4) -0.0803(3) 0.3477(2) 0.0303(14) Uani 1 1 d . . .
O2 O -0.0232(4) 0.2231(3) 0.3720(2) 0.0292(14) Uani 1 1 d . . .
O3 O 0.1943(5) -0.0113(3) 0.2531(2) 0.0347(14) Uani 1 1 d . . .
C1 C 0.0183(6) -0.0029(4) 0.3495(4) 0.024(2) Uani 1 1 d . . .
C2 C -0.0290(6) 0.0214(4) 0.4075(4) 0.023(2) Uani 1 1 d U . .
H2 H -0.0531 -0.0141 0.4420 0.027 Uiso 1 1 calc R . .
C3 C -0.0402(6) 0.0988(4) 0.4140(4) 0.027(2) Uani 1 1 d . . .
H3 H -0.0717 0.1168 0.4534 0.032 Uiso 1 1 calc R . .
C4 C -0.0053(6) 0.1493(4) 0.3629(4) 0.025(2) Uani 1 1 d . . .
C5 C 0.0409(6) 0.1241(4) 0.3037(4) 0.0192(19) Uani 1 1 d . . .
C6 C 0.0540(6) 0.0473(5) 0.2979(4) 0.021(2) Uani 1 1 d . . .
C7 C 0.0987(6) 0.0129(4) 0.2346(4) 0.0158(19) Uani 1 1 d . . .
C8 C 0.1314(6) 0.0731(4) 0.1836(4) 0.026(2) Uani 1 1 d . . .
H8 H 0.1611 0.0571 0.1427 0.031 Uiso 1 1 calc R . .
C9 C 0.1225(6) 0.1464(4) 0.1905(4) 0.025(2) Uani 1 1 d . . .
H9 H 0.1491 0.1799 0.1551 0.030 Uiso 1 1 calc R . .
C10 C 0.0731(6) 0.1823(4) 0.2503(3) 0.021(2) Uani 1 1 d . . .
H10 H 0.0030 0.1912 0.2312 0.025 Uiso 1 1 calc R . .
C11 C 0.2919(7) 0.0545(5) 0.2876(4) 0.056(3) Uani 1 1 d . . .
H11A H 0.3104 0.1004 0.2598 0.085 Uiso 1 1 calc R . .
H11B H 0.3565 0.0349 0.2924 0.085 Uiso 1 1 calc R . .
H11C H 0.2742 0.0726 0.3336 0.085 Uiso 1 1 calc R . .
C12 C 0.0092(6) -0.0703(4) 0.1999(3) 0.0195(19) Uani 1 1 d . . .
C13 C 0.0380(7) -0.0919(4) 0.1271(4) 0.0179(18) Uani 1 1 d . . .
C14 C 0.1335(7) -0.1095(4) 0.1069(4) 0.029(2) Uani 1 1 d . . .
H14 H 0.1886 -0.1119 0.1414 0.035 Uiso 1 1 calc R . .
C15 C 0.1496(7) -0.1237(4) 0.0359(4) 0.027(2) Uani 1 1 d . . .
C16 C 0.0655(7) -0.1199(4) -0.0131(4) 0.035(2) Uani 1 1 d . . .
H16 H 0.0734 -0.1294 -0.0613 0.043 Uiso 1 1 calc R . .
C17 C -0.0286(7) -0.1025(4) 0.0078(4) 0.033(2) Uani 1 1 d . . .
H17 H -0.0846 -0.1010 -0.0265 0.039 Uiso 1 1 calc R . .
C18 C -0.0439(7) -0.0873(4) 0.0772(4) 0.024(2) Uani 1 1 d . . .
C19 C -0.1341(7) -0.0680(4) 0.1113(4) 0.025(2) Uani 1 1 d . . .
C20 C -0.2341(7) -0.0624(4) 0.0858(4) 0.033(2) Uani 1 1 d . . .
H20 H -0.2493 -0.0629 0.0373 0.039 Uiso 1 1 calc R . .
C21 C -0.3130(7) -0.0561(4) 0.1301(4) 0.037(2) Uani 1 1 d . . .
H21 H -0.3831 -0.0530 0.1118 0.045 Uiso 1 1 calc R . .
C22 C -0.2917(7) -0.0542(4) 0.2022(5) 0.030(2) Uani 1 1 d . A .
C23 C -0.1858(7) -0.0545(4) 0.2272(4) 0.028(2) Uani 1 1 d . . .
H23 H -0.1677 -0.0502 0.2759 0.034 Uiso 1 1 calc R . .
C24 C -0.1053(7) -0.0610(4) 0.1815(4) 0.024(2) Uani 1 1 d . . .
C25 C 0.2537(7) -0.1429(5) 0.0148(4) 0.036(2) Uani 1 1 d . . .
C26 C 0.2676(7) -0.2143(5) 0.0510(4) 0.055(3) Uani 1 1 d . . .
H26A H 0.2716 -0.2007 0.1015 0.083 Uiso 1 1 calc R . .
H26B H 0.3372 -0.2240 0.0386 0.083 Uiso 1 1 calc R . .
H26C H 0.2027 -0.2635 0.0361 0.083 Uiso 1 1 calc R . .
C27 C 0.2527(7) -0.1652(4) -0.0638(4) 0.053(3) Uani 1 1 d . . .
H27A H 0.1859 -0.2126 -0.0800 0.080 Uiso 1 1 calc R . .
H27B H 0.3210 -0.1785 -0.0734 0.080 Uiso 1 1 calc R . .
H27C H 0.2505 -0.1189 -0.0880 0.080 Uiso 1 1 calc R . .
C28 C 0.3604(6) -0.0662(4) 0.0374(4) 0.049(3) Uani 1 1 d . . .
H28A H 0.3560 -0.0213 0.0119 0.074 Uiso 1 1 calc R . .
H28B H 0.4286 -0.0793 0.0271 0.074 Uiso 1 1 calc R . .
H28C H 0.3634 -0.0498 0.0874 0.074 Uiso 1 1 calc R . .
C29 C -0.3836(7) -0.0566(5) 0.2525(4) 0.039(2) Uani 1 1 d DU . .
C30 C -0.4990(10) -0.0719(9) 0.2212(7) 0.064(4) Uani 0.702(9) 1 d PDU A 1
H30A H -0.5531 -0.1096 0.2471 0.095 Uiso 0.702(9) 1 calc PR A 1
H30B H -0.5059 -0.0959 0.1728 0.095 Uiso 0.702(9) 1 calc PR A 1
H30C H -0.5149 -0.0202 0.2229 0.095 Uiso 0.702(9) 1 calc PR A 1
C31 C -0.3464(11) 0.0223(7) 0.3052(8) 0.071(4) Uani 0.702(9) 1 d PDU A 1
H31A H -0.4086 0.0228 0.3334 0.107 Uiso 0.702(9) 1 calc PR A 1
H31B H -0.3263 0.0702 0.2800 0.107 Uiso 0.702(9) 1 calc PR A 1
H31C H -0.2807 0.0234 0.3355 0.107 Uiso 0.702(9) 1 calc PR A 1
C32 C -0.3925(14) -0.1287(8) 0.2954(7) 0.068(4) Uani 0.702(9) 1 d PDU A 1
H32A H -0.3332 -0.1112 0.3340 0.102 Uiso 0.702(9) 1 calc PR A 1
H32B H -0.3832 -0.1743 0.2655 0.102 Uiso 0.702(9) 1 calc PR A 1
H32C H -0.4668 -0.1462 0.3136 0.102 Uiso 0.702(9) 1 calc PR A 1
C30' C -0.373(4) -0.078(2) 0.3208(12) 0.077(7) Uani 0.298(9) 1 d PDU A 2
H30D H -0.4463 -0.0895 0.3405 0.115 Uiso 0.298(9) 1 calc PR A 2
H30E H -0.3165 -0.0327 0.3500 0.115 Uiso 0.298(9) 1 calc PR A 2
H30F H -0.3500 -0.1267 0.3190 0.115 Uiso 0.298(9) 1 calc PR A 2
C31' C -0.487(2) -0.1297(16) 0.2114(15) 0.064(6) Uani 0.298(9) 1 d PDU A 2
H31D H -0.4683 -0.1802 0.2081 0.095 Uiso 0.298(9) 1 calc PR A 2
H31E H -0.5017 -0.1165 0.1647 0.095 Uiso 0.298(9) 1 calc PR A 2
H31F H -0.5548 -0.1370 0.2365 0.095 Uiso 0.298(9) 1 calc PR A 2
C32' C -0.411(3) 0.0222(14) 0.2456(17) 0.059(4) Uani 0.298(9) 1 d PDU A 2
H32D H -0.4646 0.0276 0.2793 0.089 Uiso 0.298(9) 1 calc PR A 2
H32E H -0.4450 0.0201 0.1985 0.089 Uiso 0.298(9) 1 calc PR A 2
H32F H -0.3416 0.0692 0.2548 0.089 Uiso 0.298(9) 1 calc PR A 2
C33 C 0.1599(6) 0.2684(4) 0.2827(4) 0.0182(18) Uani 1 1 d . . .
C34 C 0.2060(8) 0.3204(4) 0.2257(4) 0.026(2) Uani 1 1 d . . .
C35 C 0.1471(7) 0.3421(4) 0.1710(4) 0.025(2) Uani 1 1 d . . .
H35 H 0.0669 0.3244 0.1666 0.030 Uiso 1 1 calc R . .
C36 C 0.2075(8) 0.3895(4) 0.1238(4) 0.030(2) Uani 1 1 d . . .
C37 C 0.3259(8) 0.4163(4) 0.1316(4) 0.039(2) Uani 1 1 d . . .
H37 H 0.3669 0.4514 0.1007 0.047 Uiso 1 1 calc R . .
C38 C 0.3845(7) 0.3927(5) 0.1838(4) 0.038(2) Uani 1 1 d . . .
H38 H 0.4647 0.4104 0.1882 0.045 Uiso 1 1 calc R . .
C39 C 0.3239(8) 0.3434(4) 0.2288(4) 0.027(2) Uani 1 1 d . . .
C40 C 0.3613(7) 0.3064(4) 0.2869(4) 0.026(2) Uani 1 1 d . . .
C41 C 0.4687(7) 0.3105(5) 0.3119(4) 0.036(2) Uani 1 1 d . . .
H41 H 0.5334 0.3371 0.2893 0.043 Uiso 1 1 calc R . .
C42 C 0.4779(8) 0.2737(5) 0.3724(5) 0.042(2) Uani 1 1 d . . .
H42 H 0.5508 0.2757 0.3904 0.051 Uiso 1 1 calc R . .
C43 C 0.3867(8) 0.2351(5) 0.4067(4) 0.031(2) Uani 1 1 d . . .
C44 C 0.2797(7) 0.2313(4) 0.3786(4) 0.024(2) Uani 1 1 d . . .
H44 H 0.2151 0.2047 0.4013 0.029 Uiso 1 1 calc R . .
C45 C 0.2662(7) 0.2651(4) 0.3193(4) 0.025(2) Uani 1 1 d . . .
C46 C 0.1484(8) 0.4150(5) 0.0631(4) 0.041(2) Uani 1 1 d . . .
C47 C 0.0184(8) 0.3706(5) 0.0562(4) 0.053(3) Uani 1 1 d . . .
H47A H -0.0160 0.3857 0.0154 0.079 Uiso 1 1 calc R . .
H47B H -0.0135 0.3868 0.0979 0.079 Uiso 1 1 calc R . .
H47C H 0.0029 0.3115 0.0509 0.079 Uiso 1 1 calc R . .
C48 C 0.1670(8) 0.5069(5) 0.0749(4) 0.080(3) Uani 1 1 d . . .
H48A H 0.2482 0.5370 0.0830 0.119 Uiso 1 1 calc R . .
H48B H 0.1293 0.5188 0.1155 0.119 Uiso 1 1 calc R . .
H48C H 0.1355 0.5235 0.0339 0.119 Uiso 1 1 calc R . .
C49 C 0.1920(8) 0.3927(5) -0.0059(4) 0.061(3) Uani 1 1 d . . .
H49A H 0.2724 0.4242 -0.0056 0.092 Uiso 1 1 calc R . .
H49B H 0.1494 0.4055 -0.0445 0.092 Uiso 1 1 calc R . .
H49C H 0.1820 0.3343 -0.0118 0.092 Uiso 1 1 calc R . .
C50 C 0.4035(9) 0.1996(6) 0.4762(4) 0.050(3) Uani 1 1 d . . .
C51 C 0.4660(8) 0.2716(5) 0.5312(4) 0.073(3) Uani 1 1 d . . .
H51A H 0.4222 0.3089 0.5364 0.110 Uiso 1 1 calc R . .
H51B H 0.5404 0.3006 0.5166 0.110 Uiso 1 1 calc R . .
H51C H 0.4754 0.2512 0.5757 0.110 Uiso 1 1 calc R . .
C52 C 0.4773(8) 0.1437(5) 0.4635(4) 0.075(3) Uani 1 1 d . . .
H52A H 0.4896 0.1215 0.5066 0.113 Uiso 1 1 calc R . .
H52B H 0.5502 0.1756 0.4489 0.113 Uiso 1 1 calc R . .
H52C H 0.4383 0.0988 0.4272 0.113 Uiso 1 1 calc R . .
C53 C 0.2907(8) 0.1501(5) 0.5019(4) 0.073(3) Uani 1 1 d . . .
H53A H 0.3056 0.1282 0.5447 0.110 Uiso 1 1 calc R . .
H53B H 0.2496 0.1049 0.4663 0.110 Uiso 1 1 calc R . .
H53C H 0.2449 0.1855 0.5111 0.110 Uiso 1 1 calc R . .
C54 C -0.1366(6) -0.2365(4) 0.2804(4) 0.025(2) Uani 1 1 d . . .
C55 C -0.1477(7) -0.2675(4) 0.3456(4) 0.024(2) Uani 1 1 d . . .
C56 C -0.2440(7) -0.3294(4) 0.3573(4) 0.032(2) Uani 1 1 d . . .
H56 H -0.2492 -0.3483 0.4017 0.039 Uiso 1 1 calc R . .
C57 C -0.3321(7) -0.3644(4) 0.3071(5) 0.032(2) Uani 1 1 d . . .
C58 C -0.3219(7) -0.3355(4) 0.2427(4) 0.027(2) Uani 1 1 d . . .
H58 H -0.3816 -0.3590 0.2069 0.033 Uiso 1 1 calc R . .
C59 C -0.2275(7) -0.2734(4) 0.2294(4) 0.025(2) Uani 1 1 d . . .
C60 C -0.0534(7) -0.2364(4) 0.4052(4) 0.043(2) Uani 1 1 d . . .
H60A H -0.0753 -0.2681 0.4442 0.065 Uiso 1 1 calc R . .
H60B H -0.0410 -0.1787 0.4202 0.065 Uiso 1 1 calc R . .
H60C H 0.0164 -0.2427 0.3892 0.065 Uiso 1 1 calc R . .
C61 C -0.4359(7) -0.4327(4) 0.3209(4) 0.046(2) Uani 1 1 d . . .
H61A H -0.4234 -0.4852 0.3109 0.069 Uiso 1 1 calc R . .
H61B H -0.5011 -0.4321 0.2910 0.069 Uiso 1 1 calc R . .
H61C H -0.4505 -0.4250 0.3697 0.069 Uiso 1 1 calc R . .
C62 C -0.2290(6) -0.2506(4) 0.1557(3) 0.032(2) Uani 1 1 d . . .
H62A H -0.2594 -0.3004 0.1228 0.049 Uiso 1 1 calc R . .
H62B H -0.1519 -0.2207 0.1459 0.049 Uiso 1 1 calc R . .
H62C H -0.2767 -0.2162 0.1511 0.049 Uiso 1 1 calc R . .
C63 C 0.1256(6) -0.1990(4) 0.2724(4) 0.0179(18) Uani 1 1 d . . .
C64 C 0.2161(7) -0.1788(4) 0.3234(4) 0.029(2) Uani 1 1 d . . .
C65 C 0.2931(7) -0.2214(5) 0.3229(4) 0.039(2) Uani 1 1 d . . .
H65 H 0.3525 -0.2070 0.3591 0.047 Uiso 1 1 calc R . .
C66 C 0.2858(7) -0.2843(5) 0.2712(5) 0.040(2) Uani 1 1 d . . .
C67 C 0.1972(7) -0.3045(4) 0.2206(4) 0.038(2) Uani 1 1 d . . .
H67 H 0.1910 -0.3469 0.1845 0.046 Uiso 1 1 calc R . .
C68 C 0.1151(7) -0.2651(4) 0.2199(4) 0.029(2) Uani 1 1 d . . .
C69 C 0.2374(7) -0.1118(4) 0.3846(4) 0.047(2) Uani 1 1 d . . .
H69A H 0.2255 -0.0635 0.3681 0.070 Uiso 1 1 calc R . .
H69B H 0.3154 -0.0974 0.4052 0.070 Uiso 1 1 calc R . .
H69C H 0.1851 -0.1316 0.4196 0.070 Uiso 1 1 calc R . .
C70 C 0.3712(7) -0.3290(5) 0.2712(5) 0.078(3) Uani 1 1 d . . .
H70A H 0.3325 -0.3870 0.2744 0.116 Uiso 1 1 calc R . .
H70B H 0.4275 -0.3058 0.3111 0.116 Uiso 1 1 calc R . .
H70C H 0.4088 -0.3231 0.2282 0.116 Uiso 1 1 calc R . .
C71 C 0.0205(6) -0.2961(4) 0.1643(4) 0.031(2) Uani 1 1 d . . .
H71A H 0.0393 -0.3317 0.1282 0.046 Uiso 1 1 calc R . .
H71B H 0.0081 -0.2500 0.1440 0.046 Uiso 1 1 calc R . .
H71C H -0.0483 -0.3271 0.1841 0.046 Uiso 1 1 calc R . .
C72 C 0.1226(7) 0.3876(4) 0.4295(4) 0.026(2) Uani 1 1 d . . .
C73 C 0.2325(7) 0.4356(4) 0.4477(4) 0.026(2) Uani 1 1 d . . .
C74 C 0.2649(7) 0.4857(4) 0.5120(4) 0.036(2) Uani 1 1 d . . .
H74 H 0.3413 0.5196 0.5226 0.043 Uiso 1 1 calc R . .
C75 C 0.1870(7) 0.4863(4) 0.5600(4) 0.030(2) Uani 1 1 d . . .
C76 C 0.0749(7) 0.4390(4) 0.5414(4) 0.031(2) Uani 1 1 d . . .
H76 H 0.0199 0.4408 0.5727 0.038 Uiso 1 1 calc R . .
C77 C 0.0402(7) 0.3885(4) 0.4778(4) 0.030(2) Uani 1 1 d . . .
C78 C 0.3246(6) 0.4431(4) 0.4008(4) 0.039(2) Uani 1 1 d . . .
H78A H 0.3718 0.4114 0.4157 0.058 Uiso 1 1 calc R . .
H78B H 0.3711 0.5006 0.4028 0.058 Uiso 1 1 calc R . .
H78C H 0.2915 0.4221 0.3531 0.058 Uiso 1 1 calc R . .
C79 C 0.2250(7) 0.5373(4) 0.6297(4) 0.046(3) Uani 1 1 d . . .
H79A H 0.1667 0.5604 0.6436 0.069 Uiso 1 1 calc R . .
H79B H 0.2955 0.5817 0.6263 0.069 Uiso 1 1 calc R . .
H79C H 0.2377 0.5031 0.6643 0.069 Uiso 1 1 calc R . .
C80 C -0.0841(6) 0.3413(4) 0.4646(4) 0.033(2) Uani 1 1 d . . .
H80A H -0.0976 0.2850 0.4744 0.050 Uiso 1 1 calc R . .
H80B H -0.1092 0.3412 0.4159 0.050 Uiso 1 1 calc R . .
H80C H -0.1263 0.3669 0.4948 0.050 Uiso 1 1 calc R . .
C81 C -0.0357(7) 0.3571(5) 0.2841(3) 0.024(2) Uani 1 1 d . . .
C82 C 0.0092(7) 0.4392(5) 0.2690(4) 0.028(2) Uani 1 1 d . . .
C83 C -0.0565(8) 0.4719(5) 0.2294(4) 0.035(2) Uani 1 1 d . . .
H83 H -0.0264 0.5274 0.2214 0.042 Uiso 1 1 calc R . .
C84 C -0.1626(8) 0.4274(6) 0.2013(4) 0.038(2) Uani 1 1 d . . .
C85 C -0.2076(7) 0.3475(5) 0.2152(4) 0.041(2) Uani 1 1 d . . .
H85 H -0.2820 0.3161 0.1963 0.049 Uiso 1 1 calc R . .
C86 C -0.1461(7) 0.3120(5) 0.2562(4) 0.026(2) Uani 1 1 d . . .
C87 C 0.1255(7) 0.4943(4) 0.2968(4) 0.038(2) Uani 1 1 d . . .
H87A H 0.1820 0.4743 0.2753 0.057 Uiso 1 1 calc R . .
H87B H 0.1346 0.4946 0.3472 0.057 Uiso 1 1 calc R . .
H87C H 0.1358 0.5498 0.2858 0.057 Uiso 1 1 calc R . .
C88 C -0.2347(8) 0.4631(5) 0.1565(4) 0.071(3) Uani 1 1 d . . .
H88A H -0.3022 0.4192 0.1351 0.107 Uiso 1 1 calc R . .
H88B H -0.1907 0.4897 0.1202 0.107 Uiso 1 1 calc R . .
H88C H -0.2575 0.5032 0.1857 0.107 Uiso 1 1 calc R . .
C89 C -0.2068(7) 0.2241(4) 0.2687(4) 0.051(3) Uani 1 1 d . . .
H89A H -0.1667 0.1887 0.2485 0.077 Uiso 1 1 calc R . .
H89B H -0.2844 0.2063 0.2468 0.077 Uiso 1 1 calc R . .
H89C H -0.2081 0.2209 0.3187 0.077 Uiso 1 1 calc R . .
C90 C 0.5072(10) 0.3519(7) -0.0113(6) 0.100(4) Uani 1 1 d DU . .
H90A H 0.4693 0.3928 -0.0041 0.150 Uiso 1 1 calc R . .
H90B H 0.5166 0.3422 -0.0608 0.150 Uiso 1 1 calc R . .
H90C H 0.5815 0.3717 0.0152 0.150 Uiso 1 1 calc R . .
C91 C 0.4499(13) 0.2881(7) 0.0085(6) 0.116(5) Uani 1 1 d DU . .
H91A H 0.4336 0.2471 -0.0330 0.139 Uiso 1 1 calc R . .
H91B H 0.3770 0.2963 0.0171 0.139 Uiso 1 1 calc R . .
C92 C 0.4722(11) 0.2478(7) 0.0633(6) 0.118(4) Uani 1 1 d DU . .
H92A H 0.5447 0.2391 0.0545 0.141 Uiso 1 1 calc R . .
H92B H 0.4891 0.2889 0.1048 0.141 Uiso 1 1 calc R . .
C93 C 0.4110(8) 0.1807(5) 0.0842(4) 0.039(3) Uani 1 1 d DU . .
H93A H 0.3973 0.1360 0.0459 0.047 Uiso 1 1 calc R . .
H93B H 0.3368 0.1859 0.0939 0.047 Uiso 1 1 calc R . .
C94 C 0.4568(12) 0.1585(8) 0.1434(6) 0.158(5) Uani 1 1 d DU . .
H94A H 0.5069 0.1278 0.1297 0.237 Uiso 1 1 calc R . .
H94B H 0.3956 0.1244 0.1675 0.237 Uiso 1 1 calc R . .
H94C H 0.4999 0.2077 0.1745 0.237 Uiso 1 1 calc R . .

loop_
_atom_site_aniso_label
_atom_site_aniso_U_11
_atom_site_aniso_U_22
_atom_site_aniso_U_33
_atom_site_aniso_U_23
_atom_site_aniso_U_13
_atom_site_aniso_U_12
Ge1 0.0355(7) 0.0192(5) 0.0199(5) 0.0043(4) 0.0023(5) 0.0115(5)
Ge2 0.0338(6) 0.0190(5) 0.0228(5) 0.0038(4) 0.0076(5) 0.0078(5)
O1 0.062(4) 0.017(3) 0.016(3) 0.004(3) 0.008(3) 0.017(3)
O2 0.040(4) 0.021(3) 0.029(3) 0.004(3) 0.014(3) 0.011(3)
O3 0.043(4) 0.026(3) 0.033(3) -0.002(3) -0.003(3) 0.010(3)
C1 0.039(6) 0.017(4) 0.017(5) -0.004(4) -0.011(4) 0.015(4)
C2 0.031(5) 0.022(4) 0.017(4) 0.019(4) 0.007(4) 0.007(4)
C3 0.032(6) 0.030(5) 0.018(5) 0.001(4) 0.010(4) 0.008(4)
C4 0.033(6) 0.019(5) 0.021(5) 0.004(4) 0.006(4) 0.006(4)
C5 0.022(5) 0.016(4) 0.018(5) 0.008(4) 0.002(4) 0.002(4)
C6 0.028(5) 0.027(5) 0.009(4) 0.005(4) -0.003(4) 0.009(4)
C7 0.011(5) 0.016(4) 0.015(5) 0.011(4) -0.002(4) -0.004(4)
C8 0.039(6) 0.018(4) 0.018(5) -0.002(4) 0.004(4) 0.007(4)
C9 0.033(6) 0.024(5) 0.015(4) 0.000(4) 0.004(4) 0.006(4)
C10 0.027(5) 0.021(4) 0.011(4) 0.003(4) 0.003(4) 0.004(4)
C11 0.044(6) 0.052(6) 0.064(7) 0.002(5) -0.015(6) 0.009(5)
C12 0.025(5) 0.023(4) 0.014(4) 0.007(4) 0.001(4) 0.011(4)
C13 0.027(5) 0.014(4) 0.013(4) 0.008(4) 0.003(4) 0.005(4)
C14 0.043(6) 0.014(4) 0.030(5) 0.010(4) -0.003(5) 0.008(4)
C15 0.032(6) 0.025(5) 0.024(5) 0.003(4) 0.013(5) 0.008(4)
C16 0.048(6) 0.036(5) 0.019(5) 0.001(4) 0.001(5) 0.011(5)
C17 0.038(6) 0.036(5) 0.026(5) 0.001(4) 0.000(5) 0.014(5)
C18 0.037(6) 0.026(5) 0.009(4) 0.006(4) 0.004(5) 0.010(4)
C19 0.031(6) 0.023(5) 0.023(5) 0.011(4) -0.001(5) 0.010(4)
C20 0.050(7) 0.036(5) 0.015(5) 0.010(4) -0.013(5) 0.018(5)
C21 0.038(6) 0.047(6) 0.035(6) 0.017(5) -0.005(5) 0.024(5)
C22 0.028(6) 0.017(4) 0.047(6) 0.004(5) 0.006(5) 0.008(4)
C23 0.032(6) 0.024(5) 0.025(5) 0.003(4) -0.001(5) 0.004(4)
C24 0.030(6) 0.016(4) 0.030(5) 0.013(4) 0.007(5) 0.009(4)
C25 0.050(7) 0.037(5) 0.024(5) 0.012(5) 0.018(5) 0.017(5)
C26 0.069(7) 0.060(6) 0.059(6) 0.023(5) 0.041(6) 0.042(6)
C27 0.061(7) 0.057(6) 0.042(6) -0.004(5) 0.024(5) 0.019(5)
C28 0.037(6) 0.045(6) 0.058(6) 0.016(5) 0.018(5) -0.002(5)
C29 0.030(5) 0.041(5) 0.049(6) 0.011(4) 0.011(5) 0.012(5)
C30 0.029(6) 0.081(9) 0.083(9) 0.011(8) 0.021(6) 0.019(7)
C31 0.052(9) 0.061(7) 0.086(10) -0.012(7) 0.043(7) -0.002(7)
C32 0.082(11) 0.080(9) 0.061(10) 0.041(8) 0.049(9) 0.037(11)
C30' 0.088(13) 0.096(14) 0.054(10) 0.027(11) 0.036(10) 0.032(15)
C31' 0.030(10) 0.070(10) 0.078(11) 0.019(12) 0.028(9) -0.007(10)
C32' 0.035(9) 0.062(8) 0.089(10) 0.009(8) 0.037(8) 0.023(7)
C33 0.021(5) 0.013(4) 0.020(5) 0.002(4) -0.001(4) 0.005(4)
C34 0.044(7) 0.013(4) 0.018(5) -0.003(4) 0.005(5) 0.008(4)
C35 0.038(6) 0.015(4) 0.026(5) 0.003(4) 0.013(5) 0.012(4)
C36 0.047(7) 0.017(5) 0.024(5) 0.001(4) 0.012(5) 0.007(5)
C37 0.061(8) 0.028(5) 0.015(5) 0.000(4) 0.015(5) -0.003(5)
C38 0.042(6) 0.034(5) 0.027(5) -0.004(5) 0.008(5) 0.001(5)
C39 0.043(7) 0.013(4) 0.021(5) -0.004(4) 0.009(5) 0.001(4)
C40 0.023(6) 0.023(5) 0.030(5) 0.000(4) 0.011(5) 0.002(4)
C41 0.026(6) 0.048(6) 0.034(6) 0.003(5) 0.016(5) 0.009(5)
C42 0.030(6) 0.048(6) 0.051(7) 0.002(5) -0.005(6) 0.018(5)
C43 0.034(6) 0.042(6) 0.019(5) 0.000(5) -0.004(5) 0.016(5)
C44 0.027(6) 0.024(5) 0.018(5) -0.001(4) 0.001(5) 0.004(4)
C45 0.043(6) 0.018(4) 0.013(5) -0.001(4) 0.000(5) 0.010(4)
C46 0.066(8) 0.026(5) 0.035(6) 0.003(5) 0.016(6) 0.020(5)
C47 0.088(9) 0.055(6) 0.027(6) 0.016(5) -0.007(6) 0.038(6)
C48 0.125(10) 0.043(6) 0.076(8) 0.014(6) -0.009(7) 0.037(6)
C49 0.071(8) 0.100(8) 0.020(5) -0.001(5) 0.006(5) 0.041(6)
C50 0.063(8) 0.059(7) 0.031(6) -0.002(5) -0.016(6) 0.031(6)
C51 0.080(8) 0.087(8) 0.041(6) -0.019(6) -0.030(6) 0.024(6)
C52 0.080(8) 0.091(8) 0.074(8) 0.024(6) -0.008(6) 0.054(7)
C53 0.062(8) 0.084(8) 0.067(7) 0.043(6) -0.016(6) 0.008(6)
C54 0.038(6) 0.016(4) 0.022(5) -0.002(4) 0.006(5) 0.011(4)
C55 0.032(6) 0.025(5) 0.024(5) 0.014(4) 0.009(5) 0.018(4)
C56 0.031(6) 0.032(5) 0.036(6) 0.025(5) 0.010(5) 0.007(5)
C57 0.029(6) 0.023(5) 0.051(6) 0.013(5) 0.024(5) 0.013(4)
C58 0.028(6) 0.023(5) 0.033(5) 0.003(4) 0.010(5) 0.008(4)
C59 0.040(6) 0.025(5) 0.019(5) 0.013(4) 0.012(5) 0.018(5)
C60 0.046(6) 0.052(6) 0.032(5) 0.013(5) 0.003(5) 0.015(5)
C61 0.043(6) 0.044(6) 0.057(6) 0.019(5) 0.024(5) 0.014(5)
C62 0.041(6) 0.031(5) 0.025(5) 0.003(4) 0.002(5) 0.012(4)
C63 0.023(5) 0.016(4) 0.016(4) 0.009(4) 0.000(4) 0.007(4)
C64 0.024(5) 0.019(5) 0.043(6) 0.007(4) 0.005(5) 0.006(4)
C65 0.036(6) 0.037(5) 0.046(6) 0.014(5) -0.005(5) 0.013(5)
C66 0.034(6) 0.025(5) 0.070(7) 0.011(5) 0.012(6) 0.016(5)
C67 0.045(6) 0.022(5) 0.049(6) 0.006(4) 0.006(5) 0.012(5)
C68 0.026(6) 0.028(5) 0.037(5) 0.018(4) 0.011(5) 0.008(4)
C69 0.055(7) 0.046(6) 0.033(5) -0.003(5) -0.010(5) 0.011(5)
C70 0.047(7) 0.065(7) 0.138(10) 0.014(6) 0.001(7) 0.041(6)
C71 0.043(6) 0.018(4) 0.037(5) -0.001(4) 0.003(5) 0.019(4)
C72 0.035(6) 0.020(5) 0.022(5) -0.002(4) 0.000(5) 0.008(4)
C73 0.030(6) 0.021(4) 0.028(5) 0.000(4) 0.013(5) 0.009(4)
C74 0.045(6) 0.022(5) 0.037(5) 0.005(4) 0.011(5) 0.005(4)
C75 0.036(6) 0.027(5) 0.032(5) 0.009(4) 0.009(5) 0.014(5)
C76 0.047(7) 0.035(5) 0.020(5) 0.003(4) 0.007(5) 0.024(5)
C77 0.027(6) 0.030(5) 0.035(5) 0.011(5) -0.002(5) 0.010(4)
C78 0.044(6) 0.031(5) 0.028(5) -0.010(4) 0.008(5) -0.001(4)
C79 0.054(7) 0.054(6) 0.035(6) -0.011(5) 0.003(5) 0.030(5)
C80 0.041(6) 0.030(5) 0.034(5) -0.003(4) 0.011(5) 0.018(4)
C81 0.031(6) 0.031(5) 0.014(5) 0.005(4) 0.008(4) 0.015(4)
C82 0.043(6) 0.026(5) 0.017(5) -0.003(4) 0.009(5) 0.018(5)
C83 0.052(7) 0.025(5) 0.032(6) 0.010(4) 0.003(5) 0.019(5)
C84 0.052(7) 0.056(7) 0.023(5) 0.016(5) 0.000(5) 0.035(6)
C85 0.049(7) 0.047(6) 0.029(6) 0.000(5) 0.002(5) 0.022(5)
C86 0.038(6) 0.027(5) 0.017(5) 0.005(4) 0.009(5) 0.015(5)
C87 0.052(7) 0.029(5) 0.040(6) 0.016(4) 0.012(5) 0.018(5)
C88 0.073(8) 0.085(8) 0.061(7) 0.026(6) -0.004(6) 0.031(7)
C89 0.041(6) 0.039(6) 0.063(7) -0.002(5) -0.010(5) 0.005(5)
C90 0.091(11) 0.157(12) 0.087(10) -0.004(8) -0.007(8) 0.096(10)
C91 0.228(17) 0.134(11) 0.060(8) 0.021(8) 0.015(10) 0.159(11)
C92 0.174(13) 0.148(10) 0.081(9) 0.002(7) 0.041(9) 0.119(9)
C93 0.072(8) 0.044(6) 0.016(5) 0.000(5) 0.004(5) 0.041(6)
C94 0.193(16) 0.194(14) 0.111(10) 0.020(9) 0.033(10) 0.094(12)

loop_
_atom_type_symbol
_atom_type_description
_atom_type_scat_dispersion_real
_atom_type_scat_dispersion_imag
_atom_type_scat_source
C C 0.0033 0.0016 'International Tables Vol C Tables 4.2.6.8 and 6.1.1.4'
H H 0.0000 0.0000 'International Tables Vol C Tables 4.2.6.8 and 6.1.1.4'
O O 0.0106 0.0060 'International Tables Vol C Tables 4.2.6.8 and 6.1.1.4'
Ge Ge 0.1547 1.8001 'International Tables Vol C Tables 4.2.6.8 and 6.1.1.4'

loop_
_geom_angle_atom_site_label_1
_geom_angle_atom_site_label_2
_geom_angle_atom_site_label_3
_geom_angle
O1 Ge1 C63 107.5(3)
O1 Ge1 C54 102.2(3)
C63 Ge1 C54 107.2(3)
O1 Ge1 C12 97.7(2)
C63 Ge1 C12 118.6(3)
C54 Ge1 C12 120.9(3)
O2 Ge2 C72 101.7(3)
O2 Ge2 C81 107.7(3)
C72 Ge2 C81 111.4(3)
O2 Ge2 C33 98.8(2)
C72 Ge2 C33 123.4(3)
C81 Ge2 C33 111.3(3)
C1 O1 Ge1 124.2(4)
C4 O2 Ge2 124.9(4)
C7 O3 C11 114.6(5)
O1 C1 C6 123.6(7)
O1 C1 C2 114.3(7)
C6 C1 C2 122.1(7)
C1 C2 C3 118.8(7)
C4 C3 C2 119.7(7)
O2 C4 C3 116.0(6)
O2 C4 C5 122.5(7)
C3 C4 C5 121.5(7)
C6 C5 C4 118.7(7)
C6 C5 C10 123.8(6)
C4 C5 C10 117.5(6)
C1 C6 C5 119.2(7)
C1 C6 C7 117.9(7)
C5 C6 C7 122.8(7)
O3 C7 C8 108.4(6)
O3 C7 C6 112.3(6)
C8 C7 C6 111.5(6)
O3 C7 C12 102.3(5)
C8 C7 C12 111.4(6)
C6 C7 C12 110.6(6)
C9 C8 C7 125.3(7)
C8 C9 C10 125.6(7)
C5 C10 C9 110.9(6)
C5 C10 C33 112.0(6)
C9 C10 C33 109.9(6)
C13 C12 C24 99.0(6)
C13 C12 C7 110.2(6)
C24 C12 C7 111.8(5)
C13 C12 Ge1 117.0(4)
C24 C12 Ge1 113.7(5)
C7 C12 Ge1 105.2(4)
C14 C13 C18 120.5(7)
C14 C13 C12 128.7(7)
C18 C13 C12 110.7(6)
C13 C14 C15 121.1(7)
C16 C15 C14 117.3(7)
C16 C15 C25 122.3(7)
C14 C15 C25 120.4(7)
C17 C16 C15 120.9(7)
C16 C17 C18 122.0(8)
C17 C18 C13 118.2(7)
C17 C18 C19 131.9(7)
C13 C18 C19 109.9(6)
C20 C19 C24 121.7(8)
C20 C19 C18 132.0(7)
C24 C19 C18 106.2(7)
C19 C20 C21 120.1(7)
C20 C21 C22 120.9(8)
C23 C22 C21 117.8(8)
C23 C22 C29 120.1(8)
C21 C22 C29 122.0(8)
C22 C23 C24 120.9(7)
C19 C24 C23 118.4(7)
C19 C24 C12 114.0(7)
C23 C24 C12 127.3(7)
C15 C25 C27 113.9(7)
C15 C25 C26 110.7(6)
C27 C25 C26 107.7(6)
C15 C25 C28 108.9(6)
C27 C25 C28 107.2(6)
C26 C25 C28 108.3(7)
C30' C29 C30 117(2)
C30' C29 C32' 116.9(16)
C30 C29 C32' 67.0(11)
C30' C29 C22 121.3(19)
C30 C29 C22 117.0(8)
C32' C29 C22 104.6(11)
C30' C29 C32 35.7(13)
C30 C29 C32 105.1(9)
C32' C29 C32 147.0(13)
C22 C29 C32 107.2(8)
C30' C29 C31 70.9(14)
C30 C29 C31 110.0(8)
C32' C29 C31 52.9(11)
C22 C29 C31 110.3(7)
C32 C29 C31 106.6(8)
C30' C29 C31' 105.7(17)
C30 C29 C31' 40.2(10)
C32' C29 C31' 106.4(14)
C22 C29 C31' 99.7(12)
C32 C29 C31' 76.7(12)
C31 C29 C31' 146.6(14)
C45 C33 C34 101.5(6)
C45 C33 C10 115.0(5)
C34 C33 C10 110.6(6)
C45 C33 Ge2 115.6(5)
C34 C33 Ge2 111.8(4)
C10 C33 Ge2 102.7(4)
C39 C34 C35 119.1(8)
C39 C34 C33 111.4(7)
C35 C34 C33 129.3(8)
C36 C35 C34 119.3(8)
C35 C36 C37 119.7(8)
C35 C36 C46 121.8(8)
C37 C36 C46 118.5(8)
C38 C37 C36 121.3(8)
C39 C38 C37 118.5(8)
C38 C39 C34 121.7(8)
C38 C39 C40 131.0(8)
C34 C39 C40 107.3(7)
C41 C40 C45 121.1(8)
C41 C40 C39 130.5(8)
C45 C40 C39 108.3(7)
C40 C41 C42 117.1(8)
C43 C42 C41 123.2(8)
C42 C43 C44 117.5(8)
C42 C43 C50 120.6(8)
C44 C43 C50 121.9(8)
C45 C44 C43 121.5(8)
C44 C45 C40 119.5(8)
C44 C45 C33 129.1(8)
C40 C45 C33 111.4(7)
C48 C46 C36 110.1(7)
C48 C46 C49 110.6(7)
C36 C46 C49 110.5(7)
C48 C46 C47 106.9(7)
C36 C46 C47 111.6(7)
C49 C46 C47 107.0(7)
C51 C50 C53 109.4(7)
C51 C50 C52 109.6(7)
C53 C50 C52 109.4(7)
C51 C50 C43 107.7(7)
C53 C50 C43 112.5(7)
C52 C50 C43 108.2(7)
C59 C54 C55 116.1(7)
C59 C54 Ge1 126.2(6)
C55 C54 Ge1 117.7(6)
C56 C55 C54 120.9(7)
C56 C55 C60 116.9(7)
C54 C55 C60 122.2(7)
C57 C56 C55 122.3(7)
C56 C57 C58 117.6(7)
C56 C57 C61 121.3(8)
C58 C57 C61 121.2(8)
C59 C58 C57 121.7(8)
C58 C59 C54 121.5(7)
C58 C59 C62 114.8(7)
C54 C59 C62 123.6(7)
C64 C63 C68 117.3(7)
C64 C63 Ge1 126.6(5)
C68 C63 Ge1 116.0(5)
C65 C64 C63 121.1(7)
C65 C64 C69 114.8(7)
C63 C64 C69 124.1(7)
C66 C65 C64 122.3(8)
C67 C66 C65 117.1(8)
C67 C66 C70 121.7(8)
C65 C66 C70 121.3(8)
C66 C67 C68 123.0(8)
C67 C68 C63 119.2(7)
C67 C68 C71 117.3(7)
C63 C68 C71 123.5(7)
C73 C72 C77 118.4(7)
C73 C72 Ge2 126.1(6)
C77 C72 Ge2 115.4(6)
C72 C73 C74 121.3(7)
C72 C73 C78 123.5(7)
C74 C73 C78 115.1(7)
C75 C74 C73 121.2(8)
C74 C75 C76 117.8(8)
C74 C75 C79 120.1(8)
C76 C75 C79 122.1(7)
C75 C76 C77 122.2(8)
C76 C77 C72 119.0(7)
C76 C77 C80 116.2(7)
C72 C77 C80 124.8(7)
C86 C81 C82 117.4(7)
C86 C81 Ge2 125.5(6)
C82 C81 Ge2 117.1(6)
C83 C82 C81 120.0(8)
C83 C82 C87 117.5(7)
C81 C82 C87 122.5(7)
C84 C83 C82 122.3(8)
C83 C84 C85 118.5(8)
C83 C84 C88 122.4(8)
C85 C84 C88 119.0(9)
C84 C85 C86 121.6(8)
C85 C86 C81 120.2(7)
C85 C86 C89 116.2(8)
C81 C86 C89 123.7(7)
C90 C91 C92 130.3(17)
C93 C92 C91 130.0(15)
C92 C93 C94 115.5(11)

loop_
_geom_bond_atom_site_label_1
_geom_bond_atom_site_label_2
_geom_bond_distance
Ge1 O1 1.828(4)
Ge1 C63 1.957(7)
Ge1 C54 1.964(7)
Ge1 C12 2.010(7)
Ge2 O2 1.810(5)
Ge2 C72 1.969(7)
Ge2 C81 1.976(7)
Ge2 C33 2.013(6)
O1 C1 1.375(7)
O2 C4 1.372(7)
O3 C7 1.432(7)
O3 C11 1.457(8)
C1 C6 1.392(9)
C1 C2 1.394(8)
C2 C3 1.395(8)
C3 C4 1.386(9)
C4 C5 1.411(9)
C5 C6 1.396(7)
C5 C10 1.500(9)
C6 C7 1.528(9)
C7 C8 1.489(9)
C7 C12 1.582(8)
C8 C9 1.313(8)
C9 C10 1.519(8)
C10 C33 1.590(8)
C12 C13 1.521(8)
C12 C24 1.524(9)
C13 C14 1.396(9)
C13 C18 1.400(9)
C14 C15 1.415(9)
C15 C16 1.404(9)
C15 C25 1.516(9)
C16 C17 1.383(9)
C17 C18 1.384(9)
C18 C19 1.454(9)
C19 C20 1.360(9)
C19 C24 1.377(9)
C20 C21 1.369(9)
C21 C22 1.407(9)
C22 C23 1.392(9)
C22 C29 1.544(10)
C23 C24 1.405(9)
C25 C27 1.536(9)
C25 C26 1.538(9)
C25 C28 1.564(9)
C29 C30' 1.424(19)
C29 C30 1.470(12)
C29 C32' 1.536(17)
C29 C32 1.551(12)
C29 C31 1.556(11)
C29 C31' 1.605(17)
C33 C45 1.497(9)
C33 C34 1.519(9)
C34 C39 1.399(9)
C34 C35 1.412(9)
C35 C36 1.383(9)
C36 C37 1.402(10)
C36 C46 1.535(10)
C37 C38 1.388(9)
C38 C39 1.369(9)
C39 C40 1.480(10)
C40 C41 1.384(9)
C40 C45 1.399(9)
C41 C42 1.409(10)
C42 C43 1.371(10)
C43 C44 1.400(9)
C43 C50 1.569(10)
C44 C45 1.370(9)
C46 C48 1.535(9)
C46 C49 1.537(9)
C46 C47 1.557(10)
C50 C51 1.532(10)
C50 C53 1.541(11)
C50 C52 1.557(10)
C54 C59 1.407(9)
C54 C55 1.419(9)
C55 C56 1.384(9)
C55 C60 1.534(9)
C56 C57 1.371(9)
C57 C58 1.390(9)
C57 C61 1.513(9)
C58 C59 1.380(9)
C59 C62 1.522(8)
C63 C64 1.396(9)
C63 C68 1.431(8)
C64 C65 1.396(9)
C64 C69 1.531(9)
C65 C66 1.390(9)
C66 C67 1.374(9)
C66 C70 1.513(9)
C67 C68 1.409(9)
C68 C71 1.483(9)
C72 C73 1.370(9)
C72 C77 1.436(9)
C73 C74 1.412(9)
C73 C78 1.490(9)
C74 C75 1.389(9)
C75 C76 1.390(9)
C75 C79 1.508(9)
C76 C77 1.406(9)
C77 C80 1.505(9)
C81 C86 1.403(9)
C81 C82 1.426(9)
C82 C83 1.383(9)
C82 C87 1.502(9)
C83 C84 1.359(10)
C84 C85 1.383(10)
C84 C88 1.531(10)
C85 C86 1.396(9)
C86 C89 1.525(9)
C90 C91 1.224(11)
C91 C92 1.394(11)
C92 C93 1.292(10)
C93 C94 1.400(10)
